data_7063178
loop_
_publ_author_name
'Gond, Kavyashree Kuppayya'
'Maddani, Mahagundappa Rachappa'

_publ_section_title
;
 Facile synthesis of spiro-pyrazolone-tetrahydrofurans/pyrans:
 ipso-cyclization of arylidene pyrazolones with haloalcohols
;
_journal_issue 19
_journal_name_full 'New Journal of Chemistry'
_journal_page_first 8667
_journal_page_last 8671
_journal_paper_doi 10.1039/D4NJ00447G
_journal_volume 48
_journal_year 2024
_chemical_absolute_configuration ad
_chemical_formula_moiety 'C20 H20 N2 O3'
_chemical_formula_sum 'C20 H20 N2 O3'
_chemical_formula_weight 336.38
_space_group_crystal_system orthorhombic
_space_group_IT_number 19
_space_group_name_Hall 'P 2ac 2ab'
_space_group_name_H-M_alt 'P 21 21 21'
_atom_sites_solution_hydrogens geom
_audit_creation_method SHELXL-2014
_audit_update_record
;
2024-01-16 deposited with the CCDC.	2024-04-15 downloaded from the CCDC.
;
_cell_angle_alpha 90
_cell_angle_beta 90
_cell_angle_gamma 90
_cell_formula_units_Z 4
_cell_length_a 7.7915(1)
_cell_length_b 12.8038(1)
_cell_length_c 17.2663(2)
_cell_measurement_reflns_used 3395
_cell_measurement_temperature 293(2)
_cell_measurement_theta_max 67.50
_cell_measurement_theta_min 4.50
_cell_volume 1722.50(3)
_computing_cell_refinement 'CrysAlisPro 1.171.42.90a (Rigaku OD, 2023)'
_computing_data_collection 'CrysAlisPro 1.171.42.90a (Rigaku OD, 2023)'
_computing_data_reduction 'CrysAlisPro 1.171.42.90a (Rigaku OD, 2023)'
_computing_structure_refinement 'SHELXL-2014 (Sheldrick, 2014)'
_computing_structure_solution 'CrysAlisPro 1.171.42.90a (Rigaku OD, 2023)'
_diffrn_ambient_temperature 293(2)
_diffrn_detector_area_resol_mean 10.0000
_diffrn_measured_fraction_theta_full 1.000
_diffrn_measured_fraction_theta_max 0.999
_diffrn_measurement_device_type 'XtaLAB Synergy, Dualflex, HyPix3000'
_diffrn_measurement_method 'four-circle diffractometer'
_diffrn_radiation_type CuK\a
_diffrn_radiation_wavelength 1.54184
_diffrn_reflns_av_R_equivalents 0.0295
_diffrn_reflns_av_unetI/netI 0.0192
_diffrn_reflns_Laue_measured_fraction_full 1.000
_diffrn_reflns_Laue_measured_fraction_max 0.999
_diffrn_reflns_limit_h_max 9
_diffrn_reflns_limit_h_min -9
_diffrn_reflns_limit_k_max 15
_diffrn_reflns_limit_k_min -15
_diffrn_reflns_limit_l_max 20
_diffrn_reflns_limit_l_min -21
_diffrn_reflns_number 17933
_diffrn_reflns_point_group_measured_fraction_full 1.000
_diffrn_reflns_point_group_measured_fraction_max 0.999
_diffrn_reflns_theta_full 67.684
_diffrn_reflns_theta_max 72.062
_diffrn_reflns_theta_min 4.299
_diffrn_source 'micro-focus sealed X-ray tube'
_exptl_absorpt_coefficient_mu 0.713
_exptl_absorpt_correction_T_max 1.000
_exptl_absorpt_correction_T_min 0.885
_exptl_absorpt_correction_type multi-scan
_exptl_absorpt_process_details
;
CrysAlisPro 1.171.42.90a (Rigaku Oxford Diffraction, 2023)
Empirical absorption correction using spherical harmonics,
implemented in SCALE3 ABSPACK scaling algorithm.
;
_exptl_crystal_colour yellow
_exptl_crystal_density_diffrn 1.297
_exptl_crystal_description needle
_exptl_crystal_F_000 712
_exptl_crystal_size_max 0.500
_exptl_crystal_size_mid 0.200
_exptl_crystal_size_min 0.100
_refine_diff_density_max 0.095
_refine_diff_density_min -0.152
_refine_diff_density_rms 0.032
_refine_ls_abs_structure_details
;
 Flack x determined using 1204 quotients [(I+)-(I-)]/[(I+)+(I-)]
 (Parsons, Flack and Wagner, Acta Cryst. B69 (2013) 249-259).
;
_refine_ls_abs_structure_Flack 0.10(12)
_refine_ls_extinction_method none
_refine_ls_goodness_of_fit_ref 1.060
_refine_ls_hydrogen_treatment constr
_refine_ls_matrix_type full
_refine_ls_number_parameters 228
_refine_ls_number_reflns 3395
_refine_ls_number_restraints 0
_refine_ls_restrained_S_all 1.060
_refine_ls_R_factor_all 0.0385
_refine_ls_R_factor_gt 0.0349
_refine_ls_shift/su_max 0.000
_refine_ls_shift/su_mean 0.000
_refine_ls_structure_factor_coef Fsqd
_refine_ls_weighting_details 'w=1/[\s^2^(Fo^2^)+(0.0564P)^2^+0.0312P] where P=(Fo^2^+2Fc^2^)/3'
_refine_ls_weighting_scheme calc
_refine_ls_wR_factor_gt 0.0908
_refine_ls_wR_factor_ref 0.0942
_reflns_Friedel_coverage 0.734
_reflns_Friedel_fraction_full 1.000
_reflns_Friedel_fraction_max 0.999
_reflns_number_gt 3062
_reflns_number_total 3395
_reflns_threshold_expression 'I > 2\s(I)'
_cod_data_source_file d4nj00447g2.cif
_cod_data_source_block kg-245_auto
_cod_depositor_comments 'Adding full bibliography for 7063178--7063179.cif.'
_cod_database_code 7063178
_shelx_space_group_comment
;
The symmetry employed for this shelxl refinement is uniquely defined
by the following loop, which should always be used as a source of
symmetry information in preference to the above space-group names.
They are only intended as comments.
;
_shelx_estimated_absorpt_t_min 0.717
_shelx_estimated_absorpt_t_max 0.932
_shelxl_version_number 2014-1

loop_
_space_group_symop_operation_xyz
'x, y, z'
'-x+1/2, -y, z+1/2'
'-x, y+1/2, -z+1/2'
'x+1/2, -y+1/2, -z'

loop_
_atom_site_label
_atom_site_type_symbol
_atom_site_fract_x
_atom_site_fract_y
_atom_site_fract_z
_atom_site_U_iso_or_equiv
_atom_site_adp_type
_atom_site_occupancy
_atom_site_site_symmetry_order
_atom_site_calc_flag
_atom_site_refinement_flags_posn
_atom_site_refinement_flags_adp
_atom_site_refinement_flags_occupancy
_atom_site_disorder_assembly
_atom_site_disorder_group
O11 O 0.7613(2) 0.58151(12) 0.60988(10) 0.0699(4) Uani 1 1 d . . . . .
N12 N 0.3260(2) 0.80957(12) 0.66978(9) 0.0514(4) Uani 1 1 d . . . . .
N15 N 0.3308(2) 0.73906(13) 0.73288(9) 0.0538(4) Uani 1 1 d . . . . .
O24 O 0.0879(3) 0.30836(12) 0.57782(12) 0.0804(5) Uani 1 1 d . . . . .
O22 O 0.4966(3) 0.84789(13) 0.56384(11) 0.0858(6) Uani 1 1 d . . . . .
C1 C 0.4632(3) 0.53852(14) 0.58900(10) 0.0529(4) Uani 1 1 d . . . . .
C16 C 0.1999(2) 0.88968(14) 0.66932(11) 0.0496(4) Uani 1 1 d . . . . .
C14 C 0.4644(3) 0.68178(14) 0.72475(11) 0.0528(4) Uani 1 1 d . . . . .
C8 C 0.5688(3) 0.70982(15) 0.65525(11) 0.0538(4) Uani 1 1 d . . . . .
C7 C 0.5968(3) 0.62239(15) 0.59314(11) 0.0554(5) Uani 1 1 d . . . . .
H7 H 0.6025 0.6561 0.5423 0.066 Uiso 1 1 calc R U . . .
C13 C 0.4649(3) 0.79822(15) 0.62204(12) 0.0568(5) Uani 1 1 d . . . . .
C17 C 0.1840(3) 0.95520(16) 0.60578(12) 0.0604(5) Uani 1 1 d . . . . .
H17 H 0.2510 0.9444 0.5619 0.073 Uiso 1 1 calc R U . . .
C4 C 0.2057(3) 0.38739(15) 0.57878(12) 0.0587(5) Uani 1 1 d . . . . .
C5 C 0.1810(3) 0.48515(16) 0.54620(13) 0.0630(5) Uani 1 1 d . . . . .
H5 H 0.0787 0.5010 0.5211 0.076 Uiso 1 1 calc R U . . .
C21 C 0.0945(3) 0.90378(17) 0.73342(12) 0.0595(5) Uani 1 1 d . . . . .
H21 H 0.1018 0.8588 0.7756 0.071 Uiso 1 1 calc R U . . .
C6 C 0.3096(3) 0.55863(15) 0.55142(12) 0.0595(5) Uani 1 1 d . . . . .
H6 H 0.2927 0.6239 0.5290 0.071 Uiso 1 1 calc R U . . .
C2 C 0.4868(3) 0.44005(15) 0.62093(12) 0.0594(5) Uani 1 1 d . . . . .
H2 H 0.5892 0.4244 0.6461 0.071 Uiso 1 1 calc R U . . .
C23 C 0.5081(4) 0.59946(18) 0.78202(13) 0.0739(6) Uani 1 1 d . . . . .
H23A H 0.4442 0.6109 0.8288 0.111 Uiso 1 1 calc R U . . .
H23B H 0.6287 0.6020 0.7932 0.111 Uiso 1 1 calc R U . . .
H23C H 0.4795 0.5322 0.7611 0.111 Uiso 1 1 calc R U . . .
C20 C -0.0214(3) 0.98555(19) 0.73362(15) 0.0716(6) Uani 1 1 d . . . . .
H20 H -0.0923 0.9952 0.7764 0.086 Uiso 1 1 calc R U . . .
C3 C 0.3602(3) 0.36542(16) 0.61578(13) 0.0639(5) Uani 1 1 d . . . . .
H3 H 0.3780 0.2997 0.6372 0.077 Uiso 1 1 calc R U . . .
C18 C 0.0675(4) 1.03683(18) 0.60811(14) 0.0728(6) Uani 1 1 d . . . . .
H18 H 0.0579 1.0815 0.5658 0.087 Uiso 1 1 calc R U . . .
C19 C -0.0339(4) 1.0527(2) 0.67203(16) 0.0769(7) Uani 1 1 d . . . . .
H19 H -0.1104 1.1084 0.6735 0.092 Uiso 1 1 calc R U . . .
C10 C 0.8662(3) 0.6703(2) 0.62647(18) 0.0762(7) Uani 1 1 d . . . . .
H10A H 0.9029 0.7038 0.5789 0.091 Uiso 1 1 calc R U . . .
H10B H 0.9671 0.6497 0.6556 0.091 Uiso 1 1 calc R U . . .
C9 C 0.7567(3) 0.7429(2) 0.67326(18) 0.0797(7) Uani 1 1 d . . . . .
H9A H 0.7765 0.8148 0.6582 0.096 Uiso 1 1 calc R U . . .
H9B H 0.7812 0.7355 0.7281 0.096 Uiso 1 1 calc R U . . .
C25 C -0.0714(4) 0.3276(2) 0.54099(19) 0.0910(8) Uani 1 1 d . . . . .
H25A H -0.0528 0.3391 0.4867 0.137 Uiso 1 1 calc R U . . .
H25B H -0.1239 0.3883 0.5634 0.137 Uiso 1 1 calc R U . . .
H25C H -0.1454 0.2684 0.5479 0.137 Uiso 1 1 calc R U . . .

loop_
_atom_site_aniso_label
_atom_site_aniso_U_11
_atom_site_aniso_U_22
_atom_site_aniso_U_33
_atom_site_aniso_U_23
_atom_site_aniso_U_13
_atom_site_aniso_U_12
O11 0.0574(8) 0.0646(8) 0.0876(10) 0.0010(8) 0.0058(8) 0.0124(7)
N12 0.0534(8) 0.0497(8) 0.0511(8) 0.0050(7) 0.0040(7) 0.0027(7)
N15 0.0594(9) 0.0550(8) 0.0470(7) 0.0044(7) 0.0002(7) -0.0001(8)
O24 0.0866(11) 0.0539(8) 0.1008(12) -0.0051(9) -0.0120(10) -0.0053(8)
O22 0.0962(12) 0.0682(9) 0.0931(11) 0.0314(9) 0.0416(11) 0.0172(9)
C1 0.0643(11) 0.0475(9) 0.0468(8) -0.0026(8) -0.0007(9) 0.0112(8)
C16 0.0492(9) 0.0457(8) 0.0539(9) -0.0071(8) -0.0043(8) -0.0024(8)
C14 0.0591(10) 0.0509(9) 0.0485(9) -0.0029(8) -0.0072(9) 0.0004(8)
C8 0.0513(9) 0.0501(10) 0.0601(10) -0.0011(8) 0.0011(8) 0.0000(8)
C7 0.0591(10) 0.0541(10) 0.0530(9) 0.0024(9) 0.0032(8) 0.0096(9)
C13 0.0607(11) 0.0468(9) 0.0630(11) 0.0028(9) 0.0116(10) -0.0015(8)
C17 0.0712(12) 0.0578(10) 0.0523(10) -0.0042(9) -0.0035(10) 0.0087(10)
C4 0.0718(12) 0.0447(9) 0.0595(10) -0.0093(9) -0.0025(10) 0.0030(9)
C5 0.0697(12) 0.0555(11) 0.0640(11) 0.0001(9) -0.0148(11) 0.0102(10)
C21 0.0570(10) 0.0606(11) 0.0608(10) -0.0038(10) 0.0036(9) -0.0027(9)
C6 0.0715(12) 0.0456(9) 0.0616(11) 0.0042(9) -0.0102(10) 0.0086(9)
C2 0.0682(12) 0.0520(10) 0.0579(10) 0.0005(8) -0.0082(10) 0.0146(10)
C23 0.0947(16) 0.0702(13) 0.0568(11) 0.0066(10) -0.0101(12) 0.0169(14)
C20 0.0618(12) 0.0733(13) 0.0797(14) -0.0164(12) 0.0101(12) 0.0055(11)
C3 0.0818(14) 0.0447(9) 0.0653(11) 0.0027(9) -0.0070(11) 0.0131(10)
C18 0.0854(15) 0.0633(12) 0.0698(13) -0.0024(11) -0.0130(13) 0.0149(12)
C19 0.0733(14) 0.0670(13) 0.0903(16) -0.0111(13) -0.0056(13) 0.0190(12)
C10 0.0546(11) 0.0775(15) 0.0965(17) 0.0057(14) 0.0079(12) 0.0026(11)
C9 0.0527(11) 0.0876(17) 0.0989(17) -0.0171(15) 0.0009(12) -0.0059(12)
C25 0.0878(17) 0.0754(16) 0.110(2) -0.0150(16) -0.0167(17) -0.0106(15)

loop_
_atom_type_symbol
_atom_type_description
_atom_type_scat_dispersion_real
_atom_type_scat_dispersion_imag
_atom_type_scat_source
C C 0.0181 0.0091 'International Tables Vol C Tables 4.2.6.8 and 6.1.1.4'
H H 0.0000 0.0000 'International Tables Vol C Tables 4.2.6.8 and 6.1.1.4'
N N 0.0311 0.0180 'International Tables Vol C Tables 4.2.6.8 and 6.1.1.4'
O O 0.0492 0.0322 'International Tables Vol C Tables 4.2.6.8 and 6.1.1.4'

loop_
_geom_angle_atom_site_label_1
_geom_angle_atom_site_label_2
_geom_angle_atom_site_label_3
_geom_angle
_geom_angle_site_symmetry_1
_geom_angle_site_symmetry_3
_geom_angle_publ_flag
C7 O11 C10 105.36(16) . . ?
C13 N12 N15 112.03(16) . . ?
C13 N12 C16 128.36(16) . . ?
N15 N12 C16 118.89(15) . . ?
C14 N15 N12 107.60(16) . . ?
C4 O24 C25 117.74(19) . . ?
C6 C1 C2 118.0(2) . . ?
C6 C1 C7 119.31(17) . . ?
C2 C1 C7 122.73(18) . . ?
C17 C16 C21 119.91(19) . . ?
C17 C16 N12 120.20(17) . . ?
C21 C16 N12 119.88(17) . . ?
N15 C14 C23 121.30(19) . . ?
N15 C14 C8 113.12(17) . . ?
C23 C14 C8 125.54(19) . . ?
C14 C8 C13 101.19(16) . . ?
C14 C8 C9 114.65(19) . . ?
C13 C8 C9 112.21(18) . . ?
C14 C8 C7 117.03(16) . . ?
C13 C8 C7 110.59(15) . . ?
C9 C8 C7 101.56(17) . . ?
O11 C7 C1 111.97(15) . . ?
O11 C7 C8 104.53(17) . . ?
C1 C7 C8 116.67(16) . . ?
O11 C7 H7 107.8 . . ?
C1 C7 H7 107.8 . . ?
C8 C7 H7 107.8 . . ?
O22 C13 N12 127.2(2) . . ?
O22 C13 C8 126.83(18) . . ?
N12 C13 C8 106.01(16) . . ?
C18 C17 C16 119.5(2) . . ?
C18 C17 H17 120.3 . . ?
C16 C17 H17 120.3 . . ?
O24 C4 C5 124.8(2) . . ?
O24 C4 C3 115.91(18) . . ?
C5 C4 C3 119.3(2) . . ?
C6 C5 C4 119.3(2) . . ?
C6 C5 H5 120.3 . . ?
C4 C5 H5 120.3 . . ?
C20 C21 C16 119.1(2) . . ?
C20 C21 H21 120.5 . . ?
C16 C21 H21 120.5 . . ?
C5 C6 C1 122.14(19) . . ?
C5 C6 H6 118.9 . . ?
C1 C6 H6 118.9 . . ?
C3 C2 C1 120.7(2) . . ?
C3 C2 H2 119.7 . . ?
C1 C2 H2 119.7 . . ?
C14 C23 H23A 109.5 . . ?
C14 C23 H23B 109.5 . . ?
H23A C23 H23B 109.5 . . ?
C14 C23 H23C 109.5 . . ?
H23A C23 H23C 109.5 . . ?
H23B C23 H23C 109.5 . . ?
C19 C20 C21 121.3(2) . . ?
C19 C20 H20 119.4 . . ?
C21 C20 H20 119.4 . . ?
C2 C3 C4 120.62(18) . . ?
C2 C3 H3 119.7 . . ?
C4 C3 H3 119.7 . . ?
C19 C18 C17 120.8(2) . . ?
C19 C18 H18 119.6 . . ?
C17 C18 H18 119.6 . . ?
C20 C19 C18 119.4(2) . . ?
C20 C19 H19 120.3 . . ?
C18 C19 H19 120.3 . . ?
O11 C10 C9 106.01(19) . . ?
O11 C10 H10A 110.5 . . ?
C9 C10 H10A 110.5 . . ?
O11 C10 H10B 110.5 . . ?
C9 C10 H10B 110.5 . . ?
H10A C10 H10B 108.7 . . ?
C10 C9 C8 105.0(2) . . ?
C10 C9 H9A 110.7 . . ?
C8 C9 H9A 110.7 . . ?
C10 C9 H9B 110.7 . . ?
C8 C9 H9B 110.7 . . ?
H9A C9 H9B 108.8 . . ?
O24 C25 H25A 109.5 . . ?
O24 C25 H25B 109.5 . . ?
H25A C25 H25B 109.5 . . ?
O24 C25 H25C 109.5 . . ?
H25A C25 H25C 109.5 . . ?
H25B C25 H25C 109.5 . . ?

loop_
_geom_bond_atom_site_label_1
_geom_bond_atom_site_label_2
_geom_bond_distance
_geom_bond_site_symmetry_2
_geom_bond_publ_flag
O11 C7 1.414(3) . ?
O11 C10 1.429(3) . ?
N12 C13 1.368(3) . ?
N12 N15 1.415(2) . ?
N12 C16 1.421(2) . ?
N15 C14 1.281(3) . ?
O24 C4 1.366(3) . ?
O24 C25 1.416(4) . ?
O22 C13 1.215(3) . ?
C1 C6 1.386(3) . ?
C1 C2 1.388(3) . ?
C1 C7 1.497(3) . ?
C16 C17 1.387(3) . ?
C16 C21 1.390(3) . ?
C14 C23 1.485(3) . ?
C14 C8 1.493(3) . ?
C8 C13 1.505(3) . ?
C8 C9 1.555(3) . ?
C8 C7 1.565(3) . ?
C7 H7 0.9800 . ?
C17 C18 1.385(3) . ?
C17 H17 0.9300 . ?
C4 C5 1.386(3) . ?
C4 C3 1.391(3) . ?
C5 C6 1.377(3) . ?
C5 H5 0.9300 . ?
C21 C20 1.382(3) . ?
C21 H21 0.9300 . ?
C6 H6 0.9300 . ?
C2 C3 1.376(3) . ?
C2 H2 0.9300 . ?
C23 H23A 0.9600 . ?
C23 H23B 0.9600 . ?
C23 H23C 0.9600 . ?
C20 C19 1.371(4) . ?
C20 H20 0.9300 . ?
C3 H3 0.9300 . ?
C18 C19 1.373(4) . ?
C18 H18 0.9300 . ?
C19 H19 0.9300 . ?
C10 C9 1.498(4) . ?
C10 H10A 0.9700 . ?
C10 H10B 0.9700 . ?
C9 H9A 0.9700 . ?
C9 H9B 0.9700 . ?
C25 H25A 0.9600 . ?
C25 H25B 0.9600 . ?
C25 H25C 0.9600 . ?

loop_
_geom_torsion_atom_site_label_1
_geom_torsion_atom_site_label_2
_geom_torsion_atom_site_label_3
_geom_torsion_atom_site_label_4
_geom_torsion
_geom_torsion_site_symmetry_1
_geom_torsion_site_symmetry_2
_geom_torsion_site_symmetry_3
_geom_torsion_site_symmetry_4
_geom_torsion_publ_flag
C13 N12 N15 C14 -2.2(2) . . . . ?
C16 N12 N15 C14 -173.28(16) . . . . ?
C13 N12 C16 C17 15.2(3) . . . . ?
N15 N12 C16 C17 -175.36(17) . . . . ?
C13 N12 C16 C21 -163.5(2) . . . . ?
N15 N12 C16 C21 6.0(2) . . . . ?
N12 N15 C14 C23 179.59(18) . . . . ?
N12 N15 C14 C8 1.6(2) . . . . ?
N15 C14 C8 C13 -0.5(2) . . . . ?
C23 C14 C8 C13 -178.42(19) . . . . ?
N15 C14 C8 C9 120.4(2) . . . . ?
C23 C14 C8 C9 -57.4(3) . . . . ?
N15 C14 C8 C7 -120.77(19) . . . . ?
C23 C14 C8 C7 61.4(3) . . . . ?
C10 O11 C7 C1 -169.28(18) . . . . ?
C10 O11 C7 C8 -42.1(2) . . . . ?
C6 C1 C7 O11 -160.91(18) . . . . ?
C2 C1 C7 O11 18.6(3) . . . . ?
C6 C1 C7 C8 78.7(2) . . . . ?
C2 C1 C7 C8 -101.7(2) . . . . ?
C14 C8 C7 O11 -98.41(19) . . . . ?
C13 C8 C7 O11 146.48(16) . . . . ?
C9 C8 C7 O11 27.2(2) . . . . ?
C14 C8 C7 C1 25.8(2) . . . . ?
C13 C8 C7 C1 -89.3(2) . . . . ?
C9 C8 C7 C1 151.44(19) . . . . ?
N15 N12 C13 O22 -179.5(2) . . . . ?
C16 N12 C13 O22 -9.4(4) . . . . ?
N15 N12 C13 C8 1.8(2) . . . . ?
C16 N12 C13 C8 171.84(17) . . . . ?
C14 C8 C13 O22 -179.5(2) . . . . ?
C9 C8 C13 O22 57.8(3) . . . . ?
C7 C8 C13 O22 -54.8(3) . . . . ?
C14 C8 C13 N12 -0.8(2) . . . . ?
C9 C8 C13 N12 -123.5(2) . . . . ?
C7 C8 C13 N12 123.91(17) . . . . ?
C21 C16 C17 C18 2.5(3) . . . . ?
N12 C16 C17 C18 -176.12(19) . . . . ?
C25 O24 C4 C5 -0.1(3) . . . . ?
C25 O24 C4 C3 179.8(2) . . . . ?
O24 C4 C5 C6 179.6(2) . . . . ?
C3 C4 C5 C6 -0.3(3) . . . . ?
C17 C16 C21 C20 -2.0(3) . . . . ?
N12 C16 C21 C20 176.63(18) . . . . ?
C4 C5 C6 C1 -0.6(3) . . . . ?
C2 C1 C6 C5 1.1(3) . . . . ?
C7 C1 C6 C5 -179.4(2) . . . . ?
C6 C1 C2 C3 -0.6(3) . . . . ?
C7 C1 C2 C3 179.91(19) . . . . ?
C16 C21 C20 C19 -0.1(3) . . . . ?
C1 C2 C3 C4 -0.3(3) . . . . ?
O24 C4 C3 C2 -179.14(19) . . . . ?
C5 C4 C3 C2 0.7(3) . . . . ?
C16 C17 C18 C19 -0.9(4) . . . . ?
C21 C20 C19 C18 1.7(4) . . . . ?
C17 C18 C19 C20 -1.2(4) . . . . ?
C7 O11 C10 C9 40.2(3) . . . . ?
O11 C10 C9 C8 -21.0(3) . . . . ?
C14 C8 C9 C10 123.6(2) . . . . ?
C13 C8 C9 C10 -121.7(2) . . . . ?
C7 C8 C9 C10 -3.5(3) . . . . ?
